data_7151610
loop_
_publ_author_name
'Bourland, T. Campbell'
'Carter, Rich G.'
'Yokochi, Alexandre F. T.'

_publ_section_title
;
 Vanadium-catalyzed selenide oxidation with in situ[2,3] sigmatropic
 rearrangement (SOS reaction): scope and asymmetric applications.
;
_journal_issue 9
_journal_name_full 'Organic &amp; biomolecular chemistry'
_journal_page_first 1315
_journal_page_last 1329
_journal_paper_doi 10.1039/b316502g
_journal_volume 2
_journal_year 2004
_chemical_formula_sum 'C19 H19 N O2 Se'
_chemical_formula_weight 372.31
_chemical_name_systematic
;
?
;
_space_group_IT_number 4
_symmetry_cell_setting monoclinic
_symmetry_space_group_name_Hall 'P 2yb'
_symmetry_space_group_name_H-M 'P 1 21 1'
_atom_sites_solution_hydrogens geom
_atom_sites_solution_primary direct
_atom_sites_solution_secondary difmap
_audit_creation_method SHELXL-97
_cell_angle_alpha 90.000
_cell_angle_beta 100.842(3)
_cell_angle_gamma 90.000
_cell_formula_units_Z 2
_cell_length_a 9.0550(9)
_cell_length_b 4.8997(6)
_cell_length_c 18.0554(19)
_cell_measurement_reflns_used 7425
_cell_measurement_temperature 100(2)
_cell_measurement_theta_max 70.35
_cell_measurement_theta_min 2.47
_cell_volume 786.76(15)
_computing_cell_refinement TwinSolve
_computing_data_collection CrystalClear
_computing_data_reduction TwinSolve
_computing_structure_refinement 'SHELXL-97 (Sheldrick, 1997)'
_computing_structure_solution 'SHELXS-97 (Sheldrick, 1997)'
_diffrn_ambient_temperature 100(2)
_diffrn_measured_fraction_theta_full 0.878
_diffrn_measured_fraction_theta_max 0.878
_diffrn_measurement_device_type '  R-AXIS-CS3 6.X, c++'
_diffrn_measurement_method '\w scans'
_diffrn_radiation_monochromator graphite
_diffrn_radiation_source 'fine-focus sealed tube'
_diffrn_radiation_type CuK\a
_diffrn_radiation_wavelength 1.54178
_diffrn_reflns_av_R_equivalents 0.072
_diffrn_reflns_av_sigmaI/netI 0.001
_diffrn_reflns_limit_h_max 10
_diffrn_reflns_limit_h_min 0
_diffrn_reflns_limit_k_max 5
_diffrn_reflns_limit_k_min -4
_diffrn_reflns_limit_l_max 21
_diffrn_reflns_limit_l_min -21
_diffrn_reflns_number 8096
_diffrn_reflns_theta_full 68.46
_diffrn_reflns_theta_max 68.46
_diffrn_reflns_theta_min 2.49
_exptl_absorpt_coefficient_mu 3.305
_exptl_absorpt_correction_T_max 1.0000
_exptl_absorpt_correction_T_min 0.2014
_exptl_absorpt_correction_type multi-scan
_exptl_absorpt_process_details
;  Shape and scale corrections using equivalent reflections.
Shape function based on spherical harmonics.
Highest even and odd order for spherical harmonics:  8  and  3
Laue group:  2/m (b)
Friedel opposites are equivalent.
;
_exptl_crystal_colour Colorless
_exptl_crystal_density_diffrn 1.572
_exptl_crystal_density_method 'not measured'
_exptl_crystal_description Block
_exptl_crystal_F_000 380
_exptl_crystal_size_max 0.2
_exptl_crystal_size_mid 0.1
_exptl_crystal_size_min 0.05
_refine_diff_density_max 0.338
_refine_diff_density_min -0.999
_refine_diff_density_rms 0.093
_refine_ls_abs_structure_details 'Flack H D (1983), Acta Cryst. A39, 876-881'
_refine_ls_abs_structure_Flack -0.03(3)
_refine_ls_extinction_method none
_refine_ls_goodness_of_fit_ref 1.098
_refine_ls_hydrogen_treatment mixed
_refine_ls_matrix_type full
_refine_ls_number_parameters 211
_refine_ls_number_reflns 2157
_refine_ls_number_restraints 7
_refine_ls_restrained_S_all 1.097
_refine_ls_R_factor_all 0.0319
_refine_ls_R_factor_gt 0.0319
_refine_ls_shift/su_max 0.000
_refine_ls_shift/su_mean 0.000
_refine_ls_structure_factor_coef Fsqd
_refine_ls_weighting_details 'calc w=1/[\s^2^(Fo^2^)+(0.0563P)^2^+1.7331P] where P=(Fo^2^+2Fc^2^)/3'
_refine_ls_weighting_scheme calc
_refine_ls_wR_factor_gt 0.0914
_refine_ls_wR_factor_ref 0.0914
_reflns_number_gt 2157
_reflns_number_total 2157
_reflns_threshold_expression >2sigma(I)
_cod_data_source_file b316502g.txt
_cod_data_source_block RC111703
_cod_original_sg_symbol_H-M P21
_cod_database_code 7151610

loop_
_symmetry_equiv_pos_as_xyz
'x, y, z'
'-x, y+1/2, -z'

loop_
_atom_site_label
_atom_site_type_symbol
_atom_site_fract_x
_atom_site_fract_y
_atom_site_fract_z
_atom_site_U_iso_or_equiv
_atom_site_adp_type
_atom_site_occupancy
_atom_site_symmetry_multiplicity
_atom_site_calc_flag
_atom_site_refinement_flags
_atom_site_disorder_assembly
_atom_site_disorder_group
Se Se -0.26139(4) 0.25467(12) 0.712695(19) 0.01454(16) Uani 1 1 d . . .
N N -0.1141(4) 0.8711(9) 0.8986(2) 0.0156(9) Uani 1 1 d . . .
O1 O 0.1553(4) 0.5586(8) 0.9600(2) 0.0152(8) Uani 1 1 d . . .
H1 H 0.1458 0.5098 1.0023 0.04(2) Uiso 1 1 calc R . .
O2 O -0.0790(3) 0.6091(7) 0.80195(17) 0.0158(7) Uani 1 1 d . . .
C1 C 0.1510(5) 0.8423(11) 0.9559(3) 0.0160(13) Uani 1 1 d . . .
H1A H 0.2500 0.9111 0.9527 0.023(3) Uiso 1 1 calc R . .
H1B H 0.1235 0.9154 1.0014 0.023(3) Uiso 1 1 calc R . .
C2 C 0.0387(5) 0.9372(11) 0.8879(2) 0.0132(10) Uani 1 1 d . . .
H2 H 0.0486 1.1341 0.8807 0.023(3) Uiso 1 1 calc R . .
C3 C 0.0528(5) 0.7846(14) 0.8162(2) 0.0167(10) Uani 1 1 d . . .
H3A H 0.0527 0.9103 0.7747 0.023(3) Uiso 1 1 calc R . .
H3B H 0.1445 0.6775 0.8235 0.023(3) Uiso 1 1 calc R . .
C4 C -0.1652(5) 0.6914(10) 0.8510(2) 0.0121(12) Uani 1 1 d . . .
C5 C -0.3101(5) 0.5499(10) 0.8456(2) 0.0126(9) Uani 1 1 d U . .
C6 C -0.3939(5) 0.6199(11) 0.8993(2) 0.0186(11) Uani 1 1 d . . .
H6 H -0.3591 0.7571 0.9337 0.023(3) Uiso 1 1 calc R . .
C7 C -0.5283(5) 0.4908(12) 0.9030(2) 0.0201(11) Uani 1 1 d . . .
H7 H -0.5842 0.5417 0.9390 0.023(3) Uiso 1 1 calc R . .
C8 C -0.5773(5) 0.2861(16) 0.8524(2) 0.0245(13) Uani 1 1 d . . .
H8 H -0.6655 0.1927 0.8552 0.023(3) Uiso 1 1 calc R . .
C9 C -0.4968(5) 0.2183(14) 0.7976(2) 0.0198(12) Uani 1 1 d . . .
H9 H -0.5324 0.0813 0.7632 0.023(3) Uiso 1 1 calc R . .
C10 C -0.3631(5) 0.3510(10) 0.7927(2) 0.0168(12) Uani 1 1 d . . .
C11 C -0.4100(5) 0.0203(12) 0.6505(3) 0.0212(11) Uani 1 1 d . . .
H11A H -0.4043 -0.1642 0.6703 0.023(3) Uiso 1 1 calc R . .
H11B H -0.5108 0.0898 0.6490 0.023(3) Uiso 1 1 calc R . .
C12 C -0.3714(5) 0.0258(12) 0.5747(3) 0.0199(11) Uani 1 1 d . . .
H12 H -0.4051 0.1729 0.5435 0.023(3) Uiso 1 1 calc R . .
C13 C -0.2926(5) -0.1633(10) 0.5485(3) 0.0210(14) Uani 1 1 d . . .
H13 H -0.2637 -0.3127 0.5796 0.023(3) Uiso 1 1 calc R . .
C14 C -0.2453(5) -0.1637(10) 0.4750(3) 0.0174(12) Uani 1 1 d . . .
C15 C -0.1403(6) -0.3509(11) 0.4618(3) 0.0216(12) Uani 1 1 d . . .
H15 H -0.1045 -0.4800 0.4986 0.023(3) Uiso 1 1 calc R . .
C16 C -0.0869(6) -0.3512(11) 0.3952(3) 0.0233(12) Uani 1 1 d . . .
H16 H -0.0146 -0.4773 0.3875 0.023(3) Uiso 1 1 calc R . .
C17 C -0.1411(5) -0.1646(10) 0.3408(3) 0.0218(13) Uani 1 1 d . . .
H17 H -0.1050 -0.1638 0.2959 0.023(3) Uiso 1 1 calc R . .
C18 C -0.2477(6) 0.0208(12) 0.3514(3) 0.0229(11) Uani 1 1 d . . .
H18 H -0.2853 0.1454 0.3137 0.023(3) Uiso 1 1 calc R . .
C19 C -0.2994(5) 0.0215(12) 0.4188(3) 0.0220(11) Uani 1 1 d . . .
H19 H -0.3715 0.1484 0.4264 0.023(3) Uiso 1 1 calc R . .

loop_
_atom_site_aniso_label
_atom_site_aniso_U_11
_atom_site_aniso_U_22
_atom_site_aniso_U_33
_atom_site_aniso_U_23
_atom_site_aniso_U_13
_atom_site_aniso_U_12
Se 0.0160(2) 0.0150(3) 0.0131(2) -0.0008(2) 0.00405(13) -0.0006(2)
N 0.0132(17) 0.019(2) 0.0160(18) 0.0020(16) 0.0065(14) -0.0003(15)
O1 0.0205(17) 0.011(2) 0.0145(16) 0.0037(14) 0.0052(12) 0.0038(14)
O2 0.0128(14) 0.020(2) 0.0174(15) -0.0047(13) 0.0091(12) -0.0047(13)
C1 0.013(2) 0.017(4) 0.018(2) 0.0009(19) 0.0034(16) -0.0031(18)
C2 0.016(2) 0.008(3) 0.017(2) -0.0011(17) 0.0075(16) -0.0018(16)
C3 0.0179(17) 0.018(3) 0.0154(17) 0.000(2) 0.0062(13) -0.007(2)
C4 0.0148(18) 0.012(4) 0.0104(17) 0.0007(17) 0.0038(14) 0.0011(16)
C5 0.0139(19) 0.007(3) 0.0163(19) 0.0031(17) 0.0023(15) 0.0039(18)
C6 0.017(2) 0.024(3) 0.014(2) -0.0002(18) 0.0039(16) 0.0047(19)
C7 0.018(2) 0.031(3) 0.014(2) 0.0057(19) 0.0098(16) 0.005(2)
C8 0.0149(17) 0.034(4) 0.026(2) 0.010(3) 0.0088(15) -0.005(3)
C9 0.0210(19) 0.022(4) 0.0169(17) 0.002(2) 0.0041(14) -0.004(2)
C10 0.0131(19) 0.025(4) 0.0132(18) 0.0050(17) 0.0042(15) 0.0041(17)
C11 0.024(2) 0.019(3) 0.021(2) -0.003(2) 0.0045(18) -0.003(2)
C12 0.017(2) 0.022(3) 0.020(2) 0.000(2) 0.0018(17) -0.001(2)
C13 0.023(2) 0.020(5) 0.020(2) 0.0003(18) 0.0033(17) -0.0026(18)
C14 0.016(2) 0.013(4) 0.024(2) -0.0018(17) 0.0053(16) -0.0082(16)
C15 0.025(3) 0.013(3) 0.026(2) 0.0040(19) 0.002(2) -0.0017(18)
C16 0.020(2) 0.022(4) 0.028(3) -0.006(2) 0.0040(19) 0.0030(18)
C17 0.026(2) 0.020(4) 0.021(2) -0.0018(18) 0.0084(19) -0.0033(18)
C18 0.031(2) 0.019(3) 0.018(2) 0.004(2) 0.0034(18) 0.004(2)
C19 0.021(2) 0.019(3) 0.025(2) -0.002(2) 0.0024(18) 0.002(2)

loop_
_atom_type_symbol
_atom_type_description
_atom_type_scat_dispersion_real
_atom_type_scat_dispersion_imag
_atom_type_scat_source
C C 0.0181 0.0091 'International Tables Vol C Tables 4.2.6.8 and 6.1.1.4'
H H 0.0000 0.0000 'International Tables Vol C Tables 4.2.6.8 and 6.1.1.4'
N N 0.0311 0.0180 'International Tables Vol C Tables 4.2.6.8 and 6.1.1.4'
O O 0.0492 0.0322 'International Tables Vol C Tables 4.2.6.8 and 6.1.1.4'
Se Se -0.7943 1.1372 'International Tables Vol C Tables 4.2.6.8 and 6.1.1.4'

loop_
_geom_angle_atom_site_label_1
_geom_angle_atom_site_label_2
_geom_angle_atom_site_label_3
_geom_angle
_geom_angle_site_symmetry_1
_geom_angle_site_symmetry_3
_geom_angle_publ_flag
C10 Se C11 101.6(2) . . ?
C4 N C2 107.4(4) . . ?
C4 O2 C3 105.3(3) . . ?
O1 C1 C2 111.0(4) . . ?
N C2 C1 109.4(4) . . ?
N C2 C3 103.6(4) . . ?
C1 C2 C3 112.9(4) . . ?
O2 C3 C2 104.1(3) . . ?
N C4 O2 118.4(4) . . ?
N C4 C5 125.8(4) . . ?
O2 C4 C5 115.7(4) . . ?
C6 C5 C10 119.6(4) . . ?
C6 C5 C4 115.9(4) . . ?
C10 C5 C4 124.5(4) . . ?
C5 C6 C7 121.6(5) . . ?
C8 C7 C6 118.6(4) . . ?
C7 C8 C9 120.4(5) . . ?
C8 C9 C10 121.2(5) . . ?
C5 C10 C9 118.5(4) . . ?
C5 C10 Se 122.7(3) . . ?
C9 C10 Se 118.8(4) . . ?
C12 C11 Se 105.3(3) . . ?
C13 C12 C11 124.2(5) . . ?
C12 C13 C14 126.7(5) . . ?
C15 C14 C19 118.2(4) . . ?
C15 C14 C13 119.1(4) . . ?
C19 C14 C13 122.7(4) . . ?
C14 C15 C16 121.3(5) . . ?
C17 C16 C15 119.4(5) . . ?
C16 C17 C18 120.8(5) . . ?
C17 C18 C19 119.3(5) . . ?
C14 C19 C18 120.9(5) . . ?

loop_
_geom_bond_atom_site_label_1
_geom_bond_atom_site_label_2
_geom_bond_distance
_geom_bond_site_symmetry_2
_geom_bond_publ_flag
Se C10 1.912(4) . ?
Se C11 1.955(5) . ?
N C4 1.256(6) . ?
N C2 1.469(5) . ?
O1 C1 1.392(7) . ?
O2 C4 1.348(5) . ?
O2 C3 1.454(6) . ?
C1 C2 1.512(6) . ?
C2 C3 1.522(6) . ?
C4 C5 1.472(6) . ?
C5 C6 1.382(6) . ?
C5 C10 1.385(7) . ?
C6 C7 1.384(7) . ?
C7 C8 1.373(9) . ?
C8 C9 1.375(6) . ?
C9 C10 1.392(7) . ?
C11 C12 1.475(6) . ?
C12 C13 1.312(7) . ?
C13 C14 1.468(6) . ?
C14 C15 1.374(7) . ?
C14 C19 1.380(7) . ?
C15 C16 1.377(7) . ?
C16 C17 1.364(7) . ?
C17 C18 1.365(7) . ?
C18 C19 1.384(7) . ?

loop_
_geom_hbond_atom_site_label_D
_geom_hbond_atom_site_label_H
_geom_hbond_atom_site_label_A
_geom_hbond_distance_DH
_geom_hbond_distance_HA
_geom_hbond_distance_DA
_geom_hbond_angle_DHA
_geom_hbond_site_symmetry_A
O1 H1 N 0.82 1.98 2.803(5) 176.1 2_547

loop_
_geom_torsion_atom_site_label_1
_geom_torsion_atom_site_label_2
_geom_torsion_atom_site_label_3
_geom_torsion_atom_site_label_4
_geom_torsion
_geom_torsion_site_symmetry_1
_geom_torsion_site_symmetry_2
_geom_torsion_site_symmetry_3
_geom_torsion_site_symmetry_4
_geom_torsion_publ_flag
C4 N C2 C1 -112.5(4) . . . . ?
C4 N C2 C3 8.1(5) . . . . ?
O1 C1 C2 N 68.1(5) . . . . ?
O1 C1 C2 C3 -46.6(6) . . . . ?
C4 O2 C3 C2 9.5(5) . . . . ?
N C2 C3 O2 -10.5(5) . . . . ?
C1 C2 C3 O2 107.7(4) . . . . ?
C2 N C4 O2 -2.2(6) . . . . ?
C2 N C4 C5 174.8(4) . . . . ?
C3 O2 C4 N -5.0(6) . . . . ?
C3 O2 C4 C5 177.7(4) . . . . ?
N C4 C5 C6 -1.6(7) . . . . ?
O2 C4 C5 C6 175.5(4) . . . . ?
N C4 C5 C10 -179.6(5) . . . . ?
O2 C4 C5 C10 -2.5(7) . . . . ?
C10 C5 C6 C7 1.8(7) . . . . ?
C4 C5 C6 C7 -176.3(4) . . . . ?
C5 C6 C7 C8 0.9(8) . . . . ?
C6 C7 C8 C9 -2.3(8) . . . . ?
C7 C8 C9 C10 1.1(9) . . . . ?
C6 C5 C10 C9 -2.9(7) . . . . ?
C4 C5 C10 C9 175.0(4) . . . . ?
C6 C5 C10 Se 176.3(4) . . . . ?
C4 C5 C10 Se -5.8(6) . . . . ?
C8 C9 C10 C5 1.5(8) . . . . ?
C8 C9 C10 Se -177.7(4) . . . . ?
C11 Se C10 C5 -170.1(4) . . . . ?
C11 Se C10 C9 9.1(4) . . . . ?
C10 Se C11 C12 157.8(3) . . . . ?
Se C11 C12 C13 98.0(5) . . . . ?
C11 C12 C13 C14 -177.2(4) . . . . ?
C12 C13 C14 C15 168.0(5) . . . . ?
C12 C13 C14 C19 -10.4(8) . . . . ?
C19 C14 C15 C16 1.6(7) . . . . ?
C13 C14 C15 C16 -176.9(5) . . . . ?
C14 C15 C16 C17 -1.0(8) . . . . ?
C15 C16 C17 C18 -0.3(8) . . . . ?
C16 C17 C18 C19 1.0(8) . . . . ?
C15 C14 C19 C18 -0.8(7) . . . . ?
C13 C14 C19 C18 177.6(5) . . . . ?
C17 C18 C19 C14 -0.5(8) . . . . ?

loop_
_cod_related_entry_id
_cod_related_entry_database
_cod_related_entry_code
1 ChemSpider 21188964
